data_7245251
loop_
_publ_author_name
'Wei, Wenwen'
'Zhang, Xue'
'Lu, Liping'
'Feng, Sisi'

_publ_section_title
;
 Novel 2D Isomorphic Lanthanide Complexes Based on A Bifunctional
 5-(pyridin-3-yloxy)isophthalic Acid: Synthesis, Structure, Fluorescence
 and Magnetic Properties
;
_journal_name_full CrystEngComm
_journal_paper_doi 10.1039/D2CE00626J
_journal_year 2022
_chemical_formula_moiety 'C39 H27 Eu2 N3 O18, 1[H2O]'
_chemical_formula_sum 'C39 H29 Eu2 N3 O19'
_chemical_formula_weight 1147.57
_space_group_crystal_system monoclinic
_space_group_IT_number 14
_space_group_name_Hall '-P 2yn'
_space_group_name_H-M_alt 'P 1 21/n 1'
_atom_sites_solution_hydrogens mixed
_atom_sites_solution_primary iterative
_audit_creation_date 2022-04-30
_audit_creation_method
;
Olex2 1.5
(compiled 2021.12.09 svn.r5202d8cf for OlexSys, GUI svn.r6439)
;
_audit_update_record
;
2022-05-07 deposited with the CCDC.	2022-07-22 downloaded from the CCDC.
;
_cell_angle_alpha 90
_cell_angle_beta 97.5038(18)
_cell_angle_gamma 90
_cell_formula_units_Z 4
_cell_length_a 15.9848(10)
_cell_length_b 13.5213(9)
_cell_length_c 19.9924(14)
_cell_measurement_reflns_used 9086
_cell_measurement_temperature 296.15
_cell_measurement_theta_max 28.15
_cell_measurement_theta_min 2.73
_cell_volume 4284.1(5)
_computing_cell_refinement 'Bruker SAINT'
_computing_data_collection 'Bruker APEX2'
_computing_data_reduction 'Bruker SAINT'
_computing_molecular_graphics 'Olex2 1.5 (Dolomanov et al., 2009)'
_computing_publication_material 'Olex2 1.5 (Dolomanov et al., 2009)'
_computing_structure_refinement 'SHELXL 2018/3 (Sheldrick, 2015)'
_computing_structure_solution 'olex2.solve 1.5 (Bourhis et al., 2015)'
_diffrn_ambient_temperature 296.15
_diffrn_measured_fraction_theta_full 0.998
_diffrn_measured_fraction_theta_max 0.993
_diffrn_measurement_device_type 'Bruker APEX-II CCD'
_diffrn_measurement_method '\f and \w scans'
_diffrn_radiation_type MoK\a
_diffrn_radiation_wavelength 0.71073
_diffrn_reflns_av_R_equivalents 0.0714
_diffrn_reflns_av_unetI/netI 0.0813
_diffrn_reflns_Laue_measured_fraction_full 0.998
_diffrn_reflns_Laue_measured_fraction_max 0.993
_diffrn_reflns_limit_h_max 21
_diffrn_reflns_limit_h_min -21
_diffrn_reflns_limit_k_max 17
_diffrn_reflns_limit_k_min -17
_diffrn_reflns_limit_l_max 19
_diffrn_reflns_limit_l_min -26
_diffrn_reflns_number 54623
_diffrn_reflns_point_group_measured_fraction_full 0.998
_diffrn_reflns_point_group_measured_fraction_max 0.993
_diffrn_reflns_theta_full 25.242
_diffrn_reflns_theta_max 28.332
_diffrn_reflns_theta_min 2.730
_diffrn_source_current 40.0
_diffrn_source_power 1.4
_diffrn_source_voltage 35.0
_diffrn_standards_number 0
_exptl_absorpt_coefficient_mu 2.982
_exptl_absorpt_correction_T_max 0.7457
_exptl_absorpt_correction_T_min 0.6522
_exptl_absorpt_correction_type multi-scan
_exptl_absorpt_process_details
;
SADABS-2014/5 (Bruker,2014/5) was used for absorption correction.
wR2(int) was 0.0800 before and 0.0576 after correction.
The Ratio of minimum to maximum transmission is 0.8746.
The \l/2 correction factor is 0.00150.
;
_exptl_crystal_colour 'clear light colourless'
_exptl_crystal_colour_lustre clear
_exptl_crystal_colour_modifier light
_exptl_crystal_colour_primary colourless
_exptl_crystal_density_diffrn 1.779
_exptl_crystal_description block
_exptl_crystal_F_000 2248
_exptl_crystal_preparation 'Magnetic properties,Luminescent'
_exptl_crystal_size_max 0.15
_exptl_crystal_size_mid 0.13
_exptl_crystal_size_min 0.12
_refine_diff_density_max 0.781
_refine_diff_density_min -0.662
_refine_diff_density_rms 0.159
_refine_ls_extinction_method none
_refine_ls_goodness_of_fit_ref 1.016
_refine_ls_hydrogen_treatment constr
_refine_ls_matrix_type full
_refine_ls_number_parameters 559
_refine_ls_number_reflns 10597
_refine_ls_number_restraints 0
_refine_ls_restrained_S_all 1.016
_refine_ls_R_factor_all 0.0871
_refine_ls_R_factor_gt 0.0461
_refine_ls_shift/su_max 0.002
_refine_ls_shift/su_mean 0.000
_refine_ls_structure_factor_coef Fsqd
_refine_ls_weighting_details 'w=1/[\s^2^(Fo^2^)+(0.0300P)^2^+5.1969P] where P=(Fo^2^+2Fc^2^)/3'
_refine_ls_weighting_scheme calc
_refine_ls_wR_factor_gt 0.0714
_refine_ls_wR_factor_ref 0.0804
_reflns_Friedel_coverage 0.000
_reflns_number_gt 7363
_reflns_number_total 10597
_reflns_threshold_expression 'I > 2\s(I)'
_cod_data_source_file d2ce00626j2.cif
_cod_data_source_block zx1_sq
_cod_database_code 7245251
_shelx_shelxl_version_number 2018/3
_shelx_space_group_comment
;
The symmetry employed for this shelxl refinement is uniquely defined
by the following loop, which should always be used as a source of
symmetry information in preference to the above space-group names.
They are only intended as comments.
;
_shelx_estimated_absorpt_t_max 0.716
_shelx_estimated_absorpt_t_min 0.663
_olex2_refinement_description
;
1. Fixed Uiso
 At 1.2 times of:
  All C(H) groups
 At 1.5 times of:
  All O(H,H) groups
2.a Riding coordinates:
 O16(H16A,H16B), O17(H17A,H17B), O18(H18A,H18B)
2.b Aromatic/amide H refined with riding coordinates:
 C2(H2), C4(H4), C6(H6), C10(H10), C12(H12), C13(H13), C14(H14), C16(H16),
 C18(H18), C20(H20), C24(H24), C26(H26), C27(H27), C28(H28), C30(H30), C32(H32),
  C34(H34), C38(H38), C40(H40), C41(H41), C42(H42)
;
_platon_squeeze_special_details
;
A solvent mask was calculated and 160 electrons were 
found in a volume of 512\%A^3^ in 1 void per unit cell. 
This is consistent with the presence of 
1[H2O] per Asymmetric Unit 
which account for 160 electrons 
per unit cell.
;
_platon_squeeze_void_probe_radius 1.20
_olex2_submission_special_instructions 'No special instructions were received'

loop_
_space_group_symop_operation_xyz
'x, y, z'
'-x+1/2, y+1/2, -z+1/2'
'-x, -y, -z'
'x-1/2, -y-1/2, z-1/2'

loop_
_atom_site_label
_atom_site_type_symbol
_atom_site_fract_x
_atom_site_fract_y
_atom_site_fract_z
_atom_site_U_iso_or_equiv
_atom_site_adp_type
_atom_site_occupancy
_atom_site_site_symmetry_order
_atom_site_calc_flag
_atom_site_refinement_flags_posn
_atom_site_refinement_flags_adp
_atom_site_refinement_flags_occupancy
_atom_site_disorder_assembly
_atom_site_disorder_group
Eu1 Eu 0.65712(2) 0.60891(2) 0.15331(2) 0.01735(7) Uani 1 1 d . . . . .
Eu2 Eu 0.92579(2) 0.32991(2) 0.24605(2) 0.01910(7) Uani 1 1 d . . . . .
O1 O 0.79210(19) 0.6058(2) 0.20771(17) 0.0302(8) Uani 1 1 d . . . . .
O2 O 0.8944(2) 0.4979(2) 0.2331(2) 0.0407(10) Uani 1 1 d . . . . .
O3 O 0.83740(19) 0.9386(2) 0.31168(18) 0.0314(8) Uani 1 1 d . . . . .
O4 O 0.9619(2) 1.0060(2) 0.31462(19) 0.0377(9) Uani 1 1 d . . . . .
O5 O 1.15132(19) 0.7144(3) 0.2737(2) 0.0470(11) Uani 1 1 d . . . . .
O6 O 0.6454(2) 0.6576(2) 0.26603(16) 0.0261(8) Uani 1 1 d . . . . .
O7 O 0.5672(2) 0.7031(2) 0.34269(17) 0.0313(8) Uani 1 1 d . . . . .
O8 O 0.8179(2) 0.3392(3) 0.31433(17) 0.0368(9) Uani 1 1 d . . . . .
O9 O 0.7942(2) 0.2521(2) 0.40326(18) 0.0375(9) Uani 1 1 d . . . . .
O10 O 0.6244(2) 0.4751(3) 0.53624(17) 0.0385(9) Uani 1 1 d . . . . .
O11 O 0.53349(18) 0.7065(2) 0.14387(16) 0.0261(8) Uani 1 1 d . . . . .
O12 O 0.4468(2) 0.7347(3) 0.21888(17) 0.0330(9) Uani 1 1 d . . . . .
O13 O 0.3976(2) 0.4613(3) -0.04337(17) 0.0368(9) Uani 1 1 d . . . . .
O14 O 0.26148(19) 0.4763(2) -0.07285(16) 0.0316(9) Uani 1 1 d . . . . .
O15 O 0.1680(2) 0.7470(2) 0.07501(19) 0.0384(9) Uani 1 1 d . . . . .
O16 O 0.8016(2) 0.3434(2) 0.15968(17) 0.0365(9) Uani 1 1 d . . . . .
H16A H 0.799500 0.384825 0.129412 0.055 Uiso 1 1 d R U . . .
H16B H 0.761580 0.355255 0.180202 0.055 Uiso 1 1 d R U . . .
O17 O 1.0154(2) 0.3941(3) 0.17392(19) 0.0439(10) Uani 1 1 d . . . . .
H17A H 1.054857 0.363461 0.161492 0.066 Uiso 1 1 d R U . . .
H17B H 1.009657 0.445701 0.152162 0.066 Uiso 1 1 d R U . . .
O18 O 1.0165(2) 0.4187(3) 0.33695(19) 0.0515(11) Uani 1 1 d . . . . .
H18A H 1.014582 0.389246 0.372665 0.077 Uiso 1 1 d R U . . .
H18B H 1.065962 0.433346 0.335125 0.077 Uiso 1 1 d R U . . .
C1 C 1.0650(3) 0.7313(4) 0.2727(3) 0.0337(13) Uani 1 1 d . . . . .
C2 C 1.0116(3) 0.6526(4) 0.2560(3) 0.0310(13) Uani 1 1 d . . . . .
H2 H 1.033509 0.590420 0.248608 0.037 Uiso 1 1 calc R U . . .
C3 C 0.9251(3) 0.6666(3) 0.2502(2) 0.0237(11) Uani 1 1 d . . . . .
C4 C 0.8938(3) 0.7584(3) 0.2644(2) 0.0263(12) Uani 1 1 d . . . . .
H4 H 0.835815 0.767989 0.261234 0.032 Uiso 1 1 calc R U . . .
C5 C 0.9481(3) 0.8365(3) 0.2833(3) 0.0272(12) Uani 1 1 d . . . . .
C6 C 1.0343(3) 0.8237(4) 0.2855(3) 0.0349(13) Uani 1 1 d . . . . .
H6 H 1.070913 0.876640 0.295490 0.042 Uiso 1 1 calc R U . . .
C7 C 0.8659(3) 0.5832(3) 0.2288(2) 0.0225(11) Uani 1 1 d . . . . .
C8 C 0.9147(3) 0.9326(4) 0.3039(2) 0.0251(11) Uani 1 1 d . . . . .
C9 C 1.2048(3) 0.7551(4) 0.3262(3) 0.0300(12) Uani 1 1 d . . . . .
C10 C 1.2842(3) 0.7785(4) 0.3135(3) 0.0349(13) Uani 1 1 d . . . . .
H10 H 1.298594 0.766422 0.270635 0.042 Uiso 1 1 calc R U . . .
N1 N 1.3417(3) 0.8178(4) 0.3597(2) 0.0470(13) Uani 1 1 d . . . . .
C12 C 1.3214(4) 0.8341(5) 0.4198(3) 0.0512(17) Uani 1 1 d . . . . .
H12 H 1.361030 0.863466 0.451943 0.061 Uiso 1 1 calc R U . . .
C13 C 1.2432(4) 0.8094(4) 0.4379(3) 0.0501(17) Uani 1 1 d . . . . .
H13 H 1.230905 0.821014 0.481386 0.060 Uiso 1 1 calc R U . . .
C14 C 1.1840(3) 0.7673(4) 0.3898(3) 0.0433(15) Uani 1 1 d . . . . .
H14 H 1.131528 0.747753 0.400465 0.052 Uiso 1 1 calc R U . . .
C15 C 0.6567(3) 0.4813(4) 0.4744(2) 0.0274(12) Uani 1 1 d . . . . .
C16 C 0.6263(3) 0.5556(4) 0.4307(2) 0.0264(11) Uani 1 1 d . . . . .
H16 H 0.588548 0.601945 0.443619 0.032 Uiso 1 1 calc R U . . .
C17 C 0.6524(3) 0.5606(3) 0.3678(2) 0.0230(11) Uani 1 1 d . . . . .
C18 C 0.7071(3) 0.4894(3) 0.3482(2) 0.0241(11) Uani 1 1 d . . . . .
H18 H 0.724873 0.492861 0.305756 0.029 Uiso 1 1 calc R U . . .
C19 C 0.7350(3) 0.4132(3) 0.3919(2) 0.0222(11) Uani 1 1 d . . . . .
C20 C 0.7100(3) 0.4096(3) 0.4554(2) 0.0257(11) Uani 1 1 d . . . . .
H20 H 0.729087 0.359161 0.485127 0.031 Uiso 1 1 calc R U . . .
C21 C 0.6189(3) 0.6450(3) 0.3227(2) 0.0243(11) Uani 1 1 d . . . . .
C22 C 0.7868(3) 0.3297(4) 0.3687(2) 0.0252(11) Uani 1 1 d . . . . .
C23 C 0.6779(4) 0.4847(4) 0.5956(3) 0.0346(13) Uani 1 1 d . . . . .
C24 C 0.7595(4) 0.5180(4) 0.6008(3) 0.0467(16) Uani 1 1 d . . . . .
H24 H 0.781668 0.534250 0.561464 0.056 Uiso 1 1 calc R U . . .
N2 N 0.8086(4) 0.5280(4) 0.6595(3) 0.0579(15) Uani 1 1 d . . . . .
C26 C 0.7745(5) 0.5070(5) 0.7146(4) 0.067(2) Uani 1 1 d . . . . .
H26 H 0.807467 0.514861 0.756154 0.081 Uiso 1 1 calc R U . . .
C27 C 0.6934(5) 0.4743(5) 0.7140(3) 0.070(2) Uani 1 1 d . . . . .
H27 H 0.672421 0.460339 0.754157 0.084 Uiso 1 1 calc R U . . .
C28 C 0.6437(4) 0.4623(5) 0.6534(3) 0.0533(17) Uani 1 1 d . . . . .
H28 H 0.588429 0.439699 0.651462 0.064 Uiso 1 1 calc R U . . .
C29 C 0.2404(3) 0.6906(4) 0.0724(3) 0.0274(12) Uani 1 1 d . . . . .
C30 C 0.3097(3) 0.7147(4) 0.1181(2) 0.0258(11) Uani 1 1 d . . . . .
H30 H 0.304984 0.761569 0.151438 0.031 Uiso 1 1 calc R U . . .
C31 C 0.3866(3) 0.6686(3) 0.1139(2) 0.0210(10) Uani 1 1 d . . . . .
C32 C 0.3939(3) 0.5986(3) 0.0646(2) 0.0240(11) Uani 1 1 d . . . . .
H32 H 0.445622 0.568804 0.061164 0.029 Uiso 1 1 calc R U . . .
C33 C 0.3227(3) 0.5733(3) 0.0200(2) 0.0231(11) Uani 1 1 d . . . . .
C34 C 0.2463(3) 0.6195(4) 0.0236(2) 0.0262(11) Uani 1 1 d . . . . .
H34 H 0.199137 0.602886 -0.006682 0.031 Uiso 1 1 calc R U . . .
C35 C 0.4604(3) 0.7035(3) 0.1626(2) 0.0229(11) Uani 1 1 d . . . . .
C36 C 0.3278(3) 0.4985(4) -0.0347(2) 0.0257(11) Uani 1 1 d . . . . .
C37 C 0.0924(3) 0.7020(4) 0.0791(3) 0.0293(12) Uani 1 1 d . . . . .
C38 C 0.0830(3) 0.6050(4) 0.0945(3) 0.0355(13) Uani 1 1 d . . . . .
H38 H 0.131061 0.565989 0.103261 0.043 Uiso 1 1 calc R U . . .
N3 N 0.0076(3) 0.5630(3) 0.0976(2) 0.0398(11) Uani 1 1 d . . . . .
C40 C -0.0597(3) 0.6211(5) 0.0867(3) 0.0447(15) Uani 1 1 d . . . . .
H40 H -0.112672 0.593276 0.088181 0.054 Uiso 1 1 calc R U . . .
C41 C -0.0549(3) 0.7192(4) 0.0736(3) 0.0458(16) Uani 1 1 d . . . . .
H41 H -0.103540 0.757543 0.067484 0.055 Uiso 1 1 calc R U . . .
C42 C 0.0224(3) 0.7616(4) 0.0694(3) 0.0405(14) Uani 1 1 d . . . . .
H42 H 0.027114 0.828603 0.060193 0.049 Uiso 1 1 calc R U . . .

loop_
_atom_site_aniso_label
_atom_site_aniso_U_11
_atom_site_aniso_U_22
_atom_site_aniso_U_33
_atom_site_aniso_U_23
_atom_site_aniso_U_13
_atom_site_aniso_U_12
Eu1 0.01635(12) 0.01321(12) 0.02254(13) -0.00195(10) 0.00278(9) -0.00089(10)
Eu2 0.01907(12) 0.01434(12) 0.02367(13) -0.00085(10) 0.00205(9) -0.00068(10)
O1 0.0205(17) 0.0244(19) 0.043(2) -0.0048(16) -0.0058(15) -0.0005(15)
O2 0.033(2) 0.0114(18) 0.077(3) -0.0052(18) 0.0043(19) 0.0039(16)
O3 0.0214(18) 0.0197(18) 0.053(2) -0.0065(17) 0.0056(16) 0.0012(15)
O4 0.0241(18) 0.0161(18) 0.074(3) -0.0145(18) 0.0095(18) -0.0046(15)
O5 0.0130(17) 0.049(2) 0.078(3) -0.035(2) 0.0034(18) 0.0010(17)
O6 0.0337(19) 0.0227(19) 0.0218(19) 0.0019(15) 0.0036(15) 0.0042(15)
O7 0.034(2) 0.0239(19) 0.038(2) 0.0080(16) 0.0135(17) 0.0099(16)
O8 0.032(2) 0.057(3) 0.023(2) -0.0055(18) 0.0099(16) 0.0133(18)
O9 0.046(2) 0.021(2) 0.048(2) 0.0061(18) 0.0141(18) 0.0084(17)
O10 0.038(2) 0.055(3) 0.025(2) 0.0055(18) 0.0105(17) 0.0105(18)
O11 0.0172(17) 0.0225(18) 0.038(2) -0.0004(15) -0.0005(15) -0.0012(14)
O12 0.032(2) 0.039(2) 0.028(2) -0.0126(17) 0.0007(16) -0.0055(17)
O13 0.0262(19) 0.046(2) 0.037(2) -0.0206(18) -0.0026(16) 0.0075(17)
O14 0.0180(17) 0.042(2) 0.035(2) -0.0155(17) 0.0047(15) -0.0048(16)
O15 0.0216(18) 0.026(2) 0.068(3) -0.0104(18) 0.0093(17) 0.0024(16)
O16 0.037(2) 0.035(2) 0.035(2) 0.0006(17) -0.0038(17) 0.0080(17)
O17 0.045(2) 0.027(2) 0.065(3) 0.0156(19) 0.029(2) 0.0092(18)
O18 0.064(3) 0.039(2) 0.045(3) 0.0000(19) -0.016(2) -0.012(2)
C1 0.017(3) 0.029(3) 0.054(4) -0.011(3) 0.001(2) 0.001(2)
C2 0.028(3) 0.023(3) 0.040(3) -0.009(2) -0.002(2) 0.003(2)
C3 0.020(2) 0.020(3) 0.031(3) -0.003(2) 0.001(2) 0.001(2)
C4 0.018(2) 0.019(3) 0.040(3) -0.004(2) 0.001(2) -0.001(2)
C5 0.021(2) 0.016(3) 0.044(3) -0.009(2) 0.004(2) 0.002(2)
C6 0.021(3) 0.021(3) 0.062(4) -0.010(3) 0.003(2) -0.007(2)
C7 0.022(3) 0.020(3) 0.025(3) -0.004(2) 0.003(2) -0.002(2)
C8 0.021(3) 0.021(3) 0.033(3) -0.003(2) 0.002(2) 0.003(2)
C9 0.022(3) 0.024(3) 0.045(4) 0.001(2) 0.008(2) 0.000(2)
C10 0.029(3) 0.043(3) 0.033(3) 0.000(3) 0.006(2) -0.004(3)
N1 0.035(3) 0.068(4) 0.037(3) 0.001(3) 0.001(2) -0.020(2)
C12 0.056(4) 0.055(4) 0.038(4) 0.003(3) -0.011(3) -0.012(3)
C13 0.069(5) 0.048(4) 0.035(4) 0.007(3) 0.013(3) 0.018(3)
C14 0.030(3) 0.038(3) 0.066(4) 0.014(3) 0.024(3) 0.005(3)
C15 0.033(3) 0.029(3) 0.021(3) -0.002(2) 0.010(2) 0.001(2)
C16 0.035(3) 0.022(3) 0.024(3) 0.001(2) 0.009(2) 0.010(2)
C17 0.032(3) 0.013(2) 0.024(3) 0.000(2) 0.004(2) 0.003(2)
C18 0.028(3) 0.027(3) 0.018(3) -0.001(2) 0.006(2) -0.001(2)
C19 0.026(3) 0.014(2) 0.026(3) -0.004(2) 0.004(2) 0.000(2)
C20 0.031(3) 0.023(3) 0.023(3) 0.006(2) 0.002(2) 0.004(2)
C21 0.027(3) 0.022(3) 0.023(3) 0.000(2) -0.002(2) -0.004(2)
C22 0.021(2) 0.026(3) 0.028(3) -0.006(2) 0.001(2) 0.002(2)
C23 0.056(4) 0.028(3) 0.021(3) -0.002(2) 0.008(3) 0.017(3)
C24 0.066(4) 0.035(3) 0.038(4) 0.000(3) 0.005(3) -0.001(3)
N2 0.083(4) 0.039(3) 0.047(4) -0.010(3) -0.007(3) -0.003(3)
C26 0.096(6) 0.057(5) 0.044(5) -0.015(4) -0.009(4) 0.025(4)
C27 0.107(6) 0.081(6) 0.024(4) 0.002(3) 0.021(4) 0.031(5)
C28 0.064(4) 0.063(4) 0.036(4) 0.003(3) 0.017(3) 0.026(3)
C29 0.017(2) 0.027(3) 0.039(3) -0.007(2) 0.007(2) 0.000(2)
C30 0.022(3) 0.026(3) 0.029(3) -0.009(2) 0.003(2) -0.002(2)
C31 0.019(2) 0.021(3) 0.023(3) 0.001(2) 0.0049(19) -0.003(2)
C32 0.019(2) 0.023(3) 0.029(3) -0.004(2) 0.001(2) 0.001(2)
C33 0.021(2) 0.025(3) 0.024(3) -0.007(2) 0.003(2) -0.002(2)
C34 0.017(2) 0.028(3) 0.032(3) -0.003(2) -0.003(2) -0.006(2)
C35 0.027(3) 0.012(2) 0.029(3) 0.004(2) 0.002(2) -0.001(2)
C36 0.024(3) 0.027(3) 0.026(3) 0.000(2) 0.003(2) -0.004(2)
C37 0.019(3) 0.035(3) 0.034(3) -0.004(2) 0.002(2) -0.001(2)
C38 0.031(3) 0.039(3) 0.038(3) 0.007(3) 0.010(2) 0.011(3)
N3 0.033(3) 0.040(3) 0.048(3) 0.009(2) 0.010(2) 0.000(2)
C40 0.024(3) 0.068(5) 0.043(4) 0.007(3) 0.006(3) -0.009(3)
C41 0.027(3) 0.046(4) 0.064(4) 0.014(3) 0.003(3) 0.012(3)
C42 0.028(3) 0.038(3) 0.055(4) 0.013(3) 0.006(3) 0.009(3)

loop_
_atom_type_symbol
_atom_type_description
_atom_type_scat_dispersion_real
_atom_type_scat_dispersion_imag
_atom_type_scat_source
C C 0.0033 0.0016 'International Tables Vol C Tables 4.2.6.8 and 6.1.1.4'
Eu Eu -0.1578 3.6682 'International Tables Vol C Tables 4.2.6.8 and 6.1.1.4'
H H 0.0000 0.0000 'International Tables Vol C Tables 4.2.6.8 and 6.1.1.4'
N N 0.0061 0.0033 'International Tables Vol C Tables 4.2.6.8 and 6.1.1.4'
O O 0.0106 0.0060 'International Tables Vol C Tables 4.2.6.8 and 6.1.1.4'

loop_
_geom_angle_atom_site_label_1
_geom_angle_atom_site_label_2
_geom_angle_atom_site_label_3
_geom_angle
_geom_angle_site_symmetry_1
_geom_angle_site_symmetry_3
_geom_angle_publ_flag
O1 Eu1 Eu2 97.52(8) . 2_655 ?
O1 Eu1 O3 81.24(11) . 2_645 ?
O1 Eu1 O4 124.66(12) . 2_645 ?
O1 Eu1 O6 74.96(11) . . ?
O1 Eu1 O9 84.02(12) . 2_655 ?
O1 Eu1 O11 140.85(11) . . ?
O1 Eu1 O13 128.62(11) . 3_665 ?
O1 Eu1 O14 75.97(11) . 3_665 ?
O1 Eu1 C8 103.64(12) . 2_645 ?
O1 Eu1 C22 79.43(11) . 2_655 ?
O1 Eu1 C36 102.23(13) . 3_665 ?
O3 Eu1 Eu2 125.54(8) 2_645 2_655 ?
O3 Eu1 O4 52.72(10) 2_645 2_645 ?
O3 Eu1 O9 154.12(12) 2_645 2_655 ?
O3 Eu1 O13 83.40(12) 2_645 3_665 ?
O3 Eu1 O14 75.03(12) 2_645 3_665 ?
O3 Eu1 C8 26.51(11) 2_645 2_645 ?
O3 Eu1 C22 160.66(11) 2_645 2_655 ?
O3 Eu1 C36 75.39(13) 2_645 3_665 ?
O4 Eu1 Eu2 88.46(8) 2_645 2_655 ?
O4 Eu1 C8 26.20(11) 2_645 2_645 ?
O4 Eu1 C22 142.88(12) 2_645 2_655 ?
O4 Eu1 C36 94.62(13) 2_645 3_665 ?
O6 Eu1 Eu2 39.69(7) . 2_655 ?
O6 Eu1 O3 89.65(11) . 2_645 ?
O6 Eu1 O4 75.83(12) . 2_645 ?
O6 Eu1 O9 106.91(11) . 2_655 ?
O6 Eu1 O13 153.49(11) . 3_665 ?
O6 Eu1 O14 148.84(10) . 3_665 ?
O6 Eu1 C8 82.04(13) . 2_645 ?
O6 Eu1 C22 85.94(12) . 2_655 ?
O6 Eu1 C36 165.04(12) . 3_665 ?
O9 Eu1 Eu2 77.38(8) 2_655 2_655 ?
O9 Eu1 O4 149.80(11) 2_655 2_645 ?
O9 Eu1 O13 89.42(12) 2_655 3_665 ?
O9 Eu1 O14 80.84(11) 2_655 3_665 ?
O9 Eu1 C8 169.67(12) 2_655 2_645 ?
O9 Eu1 C22 21.01(12) 2_655 2_655 ?
O9 Eu1 C36 87.18(13) 2_655 3_665 ?
O11 Eu1 Eu2 44.07(7) . 2_655 ?
O11 Eu1 O3 123.81(11) . 2_645 ?
O11 Eu1 O4 71.09(10) . 2_645 ?
O11 Eu1 O6 75.67(11) . . ?
O11 Eu1 O9 80.36(11) . 2_655 ?
O11 Eu1 O13 87.03(11) . 3_665 ?
O11 Eu1 O14 135.36(11) . 3_665 ?
O11 Eu1 C8 97.29(12) . 2_645 ?
O11 Eu1 C22 73.20(11) . 2_655 ?
O11 Eu1 C36 112.52(12) . 3_665 ?
O13 Eu1 Eu2 130.54(8) 3_665 2_655 ?
O13 Eu1 O4 79.65(12) 3_665 2_645 ?
O13 Eu1 O14 52.69(10) 3_665 3_665 ?
O13 Eu1 C8 80.39(13) 3_665 2_645 ?
O13 Eu1 C22 108.39(13) 3_665 2_655 ?
O13 Eu1 C36 26.41(11) 3_665 3_665 ?
O14 Eu1 Eu2 157.83(8) 3_665 2_655 ?
O14 Eu1 O4 112.82(11) 3_665 2_645 ?
O14 Eu1 C8 94.16(13) 3_665 2_645 ?
O14 Eu1 C22 99.56(12) 3_665 2_655 ?
O14 Eu1 C36 26.52(11) 3_665 3_665 ?
C8 Eu1 Eu2 108.00(10) 2_645 2_655 ?
C8 Eu1 C22 166.27(14) 2_645 2_655 ?
C22 Eu1 Eu2 58.28(9) 2_655 2_655 ?
C36 Eu1 Eu2 153.47(10) 3_665 2_655 ?
C36 Eu1 C8 84.43(14) 3_665 2_645 ?
C36 Eu1 C22 108.19(14) 3_665 2_655 ?
Eu1 Eu2 H16B 88.6 2_645 . ?
O2 Eu2 Eu1 135.68(9) . 2_645 ?
O2 Eu2 O6 141.24(11) . 2_645 ?
O2 Eu2 O7 128.52(12) . 2_645 ?
O2 Eu2 O8 81.28(13) . . ?
O2 Eu2 O11 134.36(12) . 2_645 ?
O2 Eu2 O12 134.96(12) . 2_645 ?
O2 Eu2 O16 73.02(11) . . ?
O2 Eu2 H16B 69.8 . . ?
O2 Eu2 O18 72.96(12) . . ?
O2 Eu2 C21 138.72(12) . 2_645 ?
O2 Eu2 C35 137.68(12) . 2_645 ?
O6 Eu2 Eu1 35.91(7) 2_645 2_645 ?
O6 Eu2 O11 65.63(9) 2_645 2_645 ?
O6 Eu2 H16B 72.1 2_645 . ?
O6 Eu2 C21 26.04(12) 2_645 2_645 ?
O6 Eu2 C35 76.37(11) 2_645 2_645 ?
O7 Eu2 Eu1 83.68(8) 2_645 2_645 ?
O7 Eu2 O6 51.08(10) 2_645 2_645 ?
O7 Eu2 O11 97.12(10) 2_645 2_645 ?
O7 Eu2 H16B 82.8 2_645 . ?
O7 Eu2 O18 141.43(12) 2_645 . ?
O7 Eu2 C21 25.22(12) 2_645 2_645 ?
O7 Eu2 C35 87.72(12) 2_645 2_645 ?
O8 Eu2 Eu1 54.40(9) . 2_645 ?
O8 Eu2 O6 75.75(12) . 2_645 ?
O8 Eu2 O7 124.05(12) . 2_645 ?
O8 Eu2 O11 71.54(11) . 2_645 ?
O8 Eu2 O12 120.89(12) . 2_645 ?
O8 Eu2 O16 79.45(12) . . ?
O8 Eu2 H16B 63.3 . . ?
O8 Eu2 O18 87.22(13) . . ?
O8 Eu2 C21 99.68(14) . 2_645 ?
O8 Eu2 C35 96.44(13) . 2_645 ?
O11 Eu2 Eu1 36.40(6) 2_645 2_645 ?
O11 Eu2 H16B 123.8 2_645 . ?
O11 Eu2 C21 82.81(11) 2_645 2_645 ?
O11 Eu2 C35 25.48(11) 2_645 2_645 ?
O12 Eu2 Eu1 77.03(8) 2_645 2_645 ?
O12 Eu2 O6 83.80(11) 2_645 2_645 ?
O12 Eu2 O7 74.11(11) 2_645 2_645 ?
O12 Eu2 O11 49.59(10) 2_645 2_645 ?
O12 Eu2 O16 144.00(11) 2_645 . ?
O12 Eu2 H16B 153.9 2_645 . ?
O12 Eu2 O18 70.01(12) 2_645 . ?
O12 Eu2 C21 79.93(12) 2_645 2_645 ?
O12 Eu2 C35 24.46(12) 2_645 2_645 ?
O16 Eu2 Eu1 96.94(8) . 2_645 ?
O16 Eu2 O6 72.37(10) . 2_645 ?
O16 Eu2 O7 69.94(11) . 2_645 ?
O16 Eu2 O11 133.33(10) . 2_645 ?
O16 Eu2 H16B 16.4 . . ?
O16 Eu2 O18 144.92(11) . . ?
O16 Eu2 C21 66.75(11) . 2_645 ?
O16 Eu2 C35 148.53(12) . 2_645 ?
O17 Eu2 Eu1 151.23(8) . 2_645 ?
O17 Eu2 O2 73.09(13) . . ?
O17 Eu2 O6 125.15(12) . 2_645 ?
O17 Eu2 O7 74.10(12) . 2_645 ?
O17 Eu2 O8 154.36(12) . . ?
O17 Eu2 O11 128.08(11) . 2_645 ?
O17 Eu2 O12 79.43(12) . 2_645 ?
O17 Eu2 O16 92.43(12) . . ?
O17 Eu2 H16B 106.1 . . ?
O17 Eu2 O18 85.74(14) . . ?
O17 Eu2 C21 99.28(14) . 2_645 ?
O17 Eu2 C35 102.71(13) . 2_645 ?
O18 Eu2 Eu1 101.35(9) . 2_645 ?
O18 Eu2 O6 135.31(11) . 2_645 ?
O18 Eu2 O11 69.83(11) . 2_645 ?
O18 Eu2 H16B 135.0 . . ?
O18 Eu2 C21 148.11(12) . 2_645 ?
O18 Eu2 C35 64.72(12) . 2_645 ?
C21 Eu2 Eu1 60.51(10) 2_645 2_645 ?
C21 Eu2 H16B 74.0 2_645 . ?
C21 Eu2 C35 83.51(12) 2_645 2_645 ?
C35 Eu2 Eu1 57.59(10) 2_645 2_645 ?
C35 Eu2 H16B 145.8 2_645 . ?
C7 O1 Eu1 164.7(3) . . ?
C7 O2 Eu2 170.3(3) . . ?
C8 O3 Eu1 95.6(3) . 2_655 ?
C8 O4 Eu1 91.4(3) . 2_655 ?
C9 O5 C1 117.3(4) . . ?
Eu1 O6 Eu2 104.40(11) . 2_655 ?
C21 O6 Eu1 152.0(3) . . ?
C21 O6 Eu2 90.6(3) . 2_655 ?
C21 O7 Eu2 96.5(3) . 2_655 ?
C22 O8 Eu2 154.5(3) . . ?
C22 O9 Eu1 115.1(3) . 2_645 ?
C23 O10 C15 119.8(4) . . ?
Eu1 O11 Eu2 99.54(10) . 2_655 ?
C35 O11 Eu1 138.4(3) . . ?
C35 O11 Eu2 85.1(3) . 2_655 ?
C35 O12 Eu2 101.6(3) . 2_655 ?
C36 O13 Eu1 93.4(3) . 3_665 ?
C36 O14 Eu1 91.8(3) . 3_665 ?
C37 O15 C29 120.3(4) . . ?
Eu2 O16 H16A 121.3 . . ?
Eu2 O16 H16B 105.9 . . ?
H16A O16 H16B 106.0 . . ?
Eu2 O17 H17A 124.0 . . ?
Eu2 O17 H17B 127.6 . . ?
H17A O17 H17B 107.8 . . ?
Eu2 O18 H18A 108.5 . . ?
Eu2 O18 H18B 123.9 . . ?
H18A O18 H18B 107.5 . . ?
C2 C1 O5 117.2(4) . . ?
C2 C1 C6 121.3(4) . . ?
C6 C1 O5 121.4(4) . . ?
C1 C2 H2 120.2 . . ?
C1 C2 C3 119.7(5) . . ?
C3 C2 H2 120.2 . . ?
C2 C3 C7 120.5(4) . . ?
C4 C3 C2 119.3(4) . . ?
C4 C3 C7 120.2(4) . . ?
C3 C4 H4 119.7 . . ?
C3 C4 C5 120.6(4) . . ?
C5 C4 H4 119.7 . . ?
C4 C5 C8 120.4(4) . . ?
C6 C5 C4 119.9(4) . . ?
C6 C5 C8 119.6(4) . . ?
C1 C6 C5 119.0(4) . . ?
C1 C6 H6 120.5 . . ?
C5 C6 H6 120.5 . . ?
O1 C7 C3 116.7(4) . . ?
O2 C7 O1 125.4(4) . . ?
O2 C7 C3 117.9(4) . . ?
O3 C8 Eu1 57.8(2) . 2_655 ?
O3 C8 C5 118.8(4) . . ?
O4 C8 Eu1 62.4(2) . 2_655 ?
O4 C8 O3 120.3(4) . . ?
O4 C8 C5 120.9(4) . . ?
C5 C8 Eu1 176.3(4) . 2_655 ?
C10 C9 O5 116.7(5) . . ?
C10 C9 C14 119.4(5) . . ?
C14 C9 O5 123.7(5) . . ?
C9 C10 H10 118.7 . . ?
N1 C10 C9 122.7(5) . . ?
N1 C10 H10 118.7 . . ?
C12 N1 C10 118.5(5) . . ?
N1 C12 H12 118.6 . . ?
N1 C12 C13 122.7(5) . . ?
C13 C12 H12 118.6 . . ?
C12 C13 H13 120.7 . . ?
C14 C13 C12 118.6(6) . . ?
C14 C13 H13 120.7 . . ?
C9 C14 C13 118.0(5) . . ?
C9 C14 H14 121.0 . . ?
C13 C14 H14 121.0 . . ?
C16 C15 O10 117.5(4) . . ?
C16 C15 C20 121.3(5) . . ?
C20 C15 O10 120.8(4) . . ?
C15 C16 H16 120.3 . . ?
C15 C16 C17 119.4(4) . . ?
C17 C16 H16 120.3 . . ?
C16 C17 C18 120.0(4) . . ?
C16 C17 C21 117.2(4) . . ?
C18 C17 C21 122.8(4) . . ?
C17 C18 H18 120.1 . . ?
C19 C18 C17 119.9(4) . . ?
C19 C18 H18 120.1 . . ?
C18 C19 C22 120.4(4) . . ?
C20 C19 C18 119.9(4) . . ?
C20 C19 C22 119.5(4) . . ?
C15 C20 C19 119.5(4) . . ?
C15 C20 H20 120.3 . . ?
C19 C20 H20 120.3 . . ?
O6 C21 Eu2 63.4(2) . 2_655 ?
O6 C21 C17 120.0(4) . . ?
O7 C21 Eu2 58.3(2) . 2_655 ?
O7 C21 O6 121.0(4) . . ?
O7 C21 C17 118.9(4) . . ?
C17 C21 Eu2 169.3(3) . 2_655 ?
O8 C22 Eu1 79.9(3) . 2_645 ?
O8 C22 C19 118.9(4) . . ?
O9 C22 Eu1 43.9(2) . 2_645 ?
O9 C22 O8 122.8(5) . . ?
O9 C22 C19 118.2(4) . . ?
C19 C22 Eu1 157.8(3) . 2_645 ?
O10 C23 C28 115.7(5) . . ?
C24 C23 O10 125.1(5) . . ?
C24 C23 C28 119.2(5) . . ?
C23 C24 H24 118.5 . . ?
N2 C24 C23 123.1(6) . . ?
N2 C24 H24 118.5 . . ?
C26 N2 C24 117.0(6) . . ?
N2 C26 H26 118.2 . . ?
N2 C26 C27 123.7(6) . . ?
C27 C26 H26 118.2 . . ?
C26 C27 H27 120.4 . . ?
C26 C27 C28 119.2(7) . . ?
C28 C27 H27 120.4 . . ?
C23 C28 H28 121.1 . . ?
C27 C28 C23 117.9(7) . . ?
C27 C28 H28 121.1 . . ?
C30 C29 O15 116.4(4) . . ?
C30 C29 C34 120.6(4) . . ?
C34 C29 O15 122.8(4) . . ?
C29 C30 H30 120.2 . . ?
C29 C30 C31 119.6(4) . . ?
C31 C30 H30 120.2 . . ?
C30 C31 C35 116.5(4) . . ?
C32 C31 C30 120.4(4) . . ?
C32 C31 C35 123.0(4) . . ?
C31 C32 H32 120.5 . . ?
C31 C32 C33 119.1(4) . . ?
C33 C32 H32 120.5 . . ?
C32 C33 C36 120.9(4) . . ?
C34 C33 C32 120.6(4) . . ?
C34 C33 C36 118.4(4) . . ?
C29 C34 C33 119.6(4) . . ?
C29 C34 H34 120.2 . . ?
C33 C34 H34 120.2 . . ?
O11 C35 Eu2 69.4(2) . 2_655 ?
O11 C35 C31 119.4(4) . . ?
O12 C35 Eu2 53.9(2) . 2_655 ?
O12 C35 O11 122.0(4) . . ?
O12 C35 C31 118.4(4) . . ?
C31 C35 Eu2 161.9(3) . 2_655 ?
O13 C36 Eu1 60.2(2) . 3_665 ?
O13 C36 O14 120.9(4) . . ?
O13 C36 C33 120.3(4) . . ?
O14 C36 Eu1 61.7(2) . 3_665 ?
O14 C36 C33 118.7(4) . . ?
C33 C36 Eu1 168.5(3) . 3_665 ?
O15 C37 C42 116.2(5) . . ?
C38 C37 O15 124.6(4) . . ?
C38 C37 C42 119.1(5) . . ?
C37 C38 H38 118.5 . . ?
N3 C38 C37 123.1(5) . . ?
N3 C38 H38 118.5 . . ?
C40 N3 C38 117.1(5) . . ?
N3 C40 H40 118.5 . . ?
N3 C40 C41 123.0(5) . . ?
C41 C40 H40 118.5 . . ?
C40 C41 H41 120.2 . . ?
C40 C41 C42 119.6(5) . . ?
C42 C41 H41 120.2 . . ?
C37 C42 C41 118.0(5) . . ?
C37 C42 H42 121.0 . . ?
C41 C42 H42 121.0 . . ?

loop_
_geom_bond_atom_site_label_1
_geom_bond_atom_site_label_2
_geom_bond_distance
_geom_bond_site_symmetry_2
_geom_bond_publ_flag
Eu1 Eu2 3.9282(4) 2_655 ?
Eu1 O1 2.286(3) . ?
Eu1 O3 2.405(3) 2_645 ?
Eu1 O4 2.507(3) 2_645 ?
Eu1 O6 2.378(3) . ?
Eu1 O9 2.422(3) 2_655 ?
Eu1 O11 2.364(3) . ?
Eu1 O13 2.449(3) 3_665 ?
Eu1 O14 2.481(3) 3_665 ?
Eu1 C8 2.827(5) 2_645 ?
Eu1 C22 3.165(5) 2_655 ?
Eu1 C36 2.818(5) 3_665 ?
Eu2 O2 2.333(3) . ?
Eu2 O6 2.590(3) 2_645 ?
Eu2 O7 2.481(3) 2_645 ?
Eu2 O8 2.339(3) . ?
Eu2 O11 2.770(3) 2_645 ?
Eu2 O12 2.434(3) 2_645 ?
Eu2 O16 2.461(3) . ?
Eu2 H16B 2.7997 . ?
Eu2 O17 2.328(3) . ?
Eu2 O18 2.481(3) . ?
Eu2 C21 2.897(5) 2_645 ?
Eu2 C35 2.949(5) 2_645 ?
O1 C7 1.239(5) . ?
O2 C7 1.238(5) . ?
O3 C8 1.268(5) . ?
O4 C8 1.249(5) . ?
O5 C1 1.396(5) . ?
O5 C9 1.379(6) . ?
O6 C21 1.272(6) . ?
O7 C21 1.242(6) . ?
O8 C22 1.259(6) . ?
O9 C22 1.253(6) . ?
O10 C15 1.404(6) . ?
O10 C23 1.375(6) . ?
O11 C35 1.273(5) . ?
O12 C35 1.246(6) . ?
O13 C36 1.256(5) . ?
O14 C36 1.259(5) . ?
O15 C29 1.393(5) . ?
O15 C37 1.366(6) . ?
O16 H16A 0.8218 . ?
O16 H16B 0.8202 . ?
O17 H17A 0.8203 . ?
O17 H17B 0.8212 . ?
O18 H18A 0.8214 . ?
O18 H18B 0.8209 . ?
C1 C2 1.377(7) . ?
C1 C6 1.379(7) . ?
C2 H2 0.9300 . ?
C2 C3 1.385(6) . ?
C3 C4 1.382(6) . ?
C3 C7 1.498(6) . ?
C4 H4 0.9300 . ?
C4 C5 1.387(6) . ?
C5 C6 1.383(6) . ?
C5 C8 1.483(6) . ?
C6 H6 0.9300 . ?
C9 C10 1.364(7) . ?
C9 C14 1.366(7) . ?
C10 H10 0.9300 . ?
C10 N1 1.327(6) . ?
N1 C12 1.304(7) . ?
C12 H12 0.9300 . ?
C12 C13 1.386(8) . ?
C13 H13 0.9300 . ?
C13 C14 1.380(8) . ?
C14 H14 0.9300 . ?
C15 C16 1.376(6) . ?
C15 C20 1.376(6) . ?
C16 H16 0.9300 . ?
C16 C17 1.378(6) . ?
C17 C18 1.391(6) . ?
C17 C21 1.510(6) . ?
C18 H18 0.9300 . ?
C18 C19 1.386(6) . ?
C19 C20 1.381(6) . ?
C19 C22 1.509(6) . ?
C20 H20 0.9300 . ?
C23 C24 1.371(8) . ?
C23 C28 1.377(7) . ?
C24 H24 0.9300 . ?
C24 N2 1.331(7) . ?
N2 C26 1.322(9) . ?
C26 H26 0.9300 . ?
C26 C27 1.367(9) . ?
C27 H27 0.9300 . ?
C27 C28 1.368(8) . ?
C28 H28 0.9300 . ?
C29 C30 1.380(6) . ?
C29 C34 1.381(6) . ?
C30 H30 0.9300 . ?
C30 C31 1.391(6) . ?
C31 C32 1.384(6) . ?
C31 C35 1.504(6) . ?
C32 H32 0.9300 . ?
C32 C33 1.394(6) . ?
C33 C34 1.382(6) . ?
C33 C36 1.500(6) . ?
C34 H34 0.9300 . ?
C37 C38 1.360(7) . ?
C37 C42 1.371(7) . ?
C38 H38 0.9300 . ?
C38 N3 1.341(6) . ?
N3 C40 1.327(7) . ?
C40 H40 0.9300 . ?
C40 C41 1.356(8) . ?
C41 H41 0.9300 . ?
C41 C42 1.374(7) . ?
C42 H42 0.9300 . ?

loop_
_geom_hbond_atom_site_label_D
_geom_hbond_atom_site_label_H
_geom_hbond_atom_site_label_A
_geom_hbond_distance_DH
_geom_hbond_distance_HA
_geom_hbond_distance_DA
_geom_hbond_angle_DHA
_geom_hbond_site_symmetry_A
_geom_hbond_publ_flag
O16 H16A O14 0.82 2.34 3.084(5) 151.4 3_665 yes
O16 H16B O3 0.82 1.97 2.694(5) 147.4 2_645 yes
O17 H17A N1 0.82 1.86 2.672(6) 167.5 2_745 yes
O17 H17B N3 0.82 1.92 2.740(5) 173.8 1_655 yes
O18 H18B N2 0.82 2.06 2.880(7) 174.5 3_766 yes

loop_
_geom_torsion_atom_site_label_1
_geom_torsion_atom_site_label_2
_geom_torsion_atom_site_label_3
_geom_torsion_atom_site_label_4
_geom_torsion
_geom_torsion_site_symmetry_1
_geom_torsion_site_symmetry_2
_geom_torsion_site_symmetry_3
_geom_torsion_site_symmetry_4
_geom_torsion_publ_flag
Eu1 O1 C7 O2 -26.6(16) . . . . ?
Eu1 O1 C7 C3 152.9(10) . . . . ?
Eu1 O3 C8 O4 -0.6(5) 2_655 . . . ?
Eu1 O3 C8 C5 178.2(4) 2_655 . . . ?
Eu1 O4 C8 O3 0.5(5) 2_655 . . . ?
Eu1 O4 C8 C5 -178.2(4) 2_655 . . . ?
Eu1 O6 C21 Eu2 -123.3(6) . . . 2_655 ?
Eu1 O6 C21 O7 -113.9(6) . . . . ?
Eu1 O6 C21 C17 68.3(8) . . . . ?
Eu1 O9 C22 O8 -13.8(6) 2_645 . . . ?
Eu1 O9 C22 C19 163.3(3) 2_645 . . . ?
Eu1 O11 C35 Eu2 98.9(4) . . . 2_655 ?
Eu1 O11 C35 O12 86.3(6) . . . . ?
Eu1 O11 C35 C31 -98.6(5) . . . . ?
Eu1 O13 C36 O14 10.9(5) 3_665 . . . ?
Eu1 O13 C36 C33 -166.8(4) 3_665 . . . ?
Eu1 O14 C36 O13 -10.7(5) 3_665 . . . ?
Eu1 O14 C36 C33 167.0(4) 3_665 . . . ?
Eu2 O6 C21 O7 9.4(4) 2_655 . . . ?
Eu2 O6 C21 C17 -168.4(4) 2_655 . . . ?
Eu2 O7 C21 O6 -9.9(5) 2_655 . . . ?
Eu2 O7 C21 C17 168.0(3) 2_655 . . . ?
Eu2 O8 C22 Eu1 -59.1(7) . . . 2_645 ?
Eu2 O8 C22 O9 -49.5(10) . . . . ?
Eu2 O8 C22 C19 133.5(6) . . . . ?
Eu2 O11 C35 O12 -12.6(4) 2_655 . . . ?
Eu2 O11 C35 C31 162.6(4) 2_655 . . . ?
Eu2 O12 C35 O11 14.6(5) 2_655 . . . ?
Eu2 O12 C35 C31 -160.6(3) 2_655 . . . ?
O5 C1 C2 C3 -176.0(5) . . . . ?
O5 C1 C6 C5 179.4(5) . . . . ?
O5 C9 C10 N1 -179.8(5) . . . . ?
O5 C9 C14 C13 -179.7(5) . . . . ?
O10 C15 C16 C17 -176.0(4) . . . . ?
O10 C15 C20 C19 174.5(4) . . . . ?
O10 C23 C24 N2 178.6(5) . . . . ?
O10 C23 C28 C27 -177.6(5) . . . . ?
O15 C29 C30 C31 -173.4(4) . . . . ?
O15 C29 C34 C33 173.6(4) . . . . ?
O15 C37 C38 N3 -179.5(5) . . . . ?
O15 C37 C42 C41 -179.5(5) . . . . ?
C1 O5 C9 C10 -151.2(5) . . . . ?
C1 O5 C9 C14 32.7(7) . . . . ?
C1 C2 C3 C4 -3.0(8) . . . . ?
C1 C2 C3 C7 177.1(5) . . . . ?
C2 C1 C6 C5 1.9(9) . . . . ?
C2 C3 C4 C5 1.0(8) . . . . ?
C2 C3 C7 O1 -161.6(5) . . . . ?
C2 C3 C7 O2 17.9(7) . . . . ?
C3 C4 C5 C6 2.5(8) . . . . ?
C3 C4 C5 C8 -175.0(5) . . . . ?
C4 C3 C7 O1 18.5(7) . . . . ?
C4 C3 C7 O2 -162.0(5) . . . . ?
C4 C5 C6 C1 -3.9(8) . . . . ?
C4 C5 C8 O3 8.3(7) . . . . ?
C4 C5 C8 O4 -173.0(5) . . . . ?
C6 C1 C2 C3 1.6(8) . . . . ?
C6 C5 C8 O3 -169.1(5) . . . . ?
C6 C5 C8 O4 9.6(8) . . . . ?
C7 C3 C4 C5 -179.1(5) . . . . ?
C8 C5 C6 C1 173.6(5) . . . . ?
C9 O5 C1 C2 -137.9(5) . . . . ?
C9 O5 C1 C6 44.5(7) . . . . ?
C9 C10 N1 C12 0.4(9) . . . . ?
C10 C9 C14 C13 4.3(8) . . . . ?
C10 N1 C12 C13 1.9(9) . . . . ?
N1 C12 C13 C14 -1.0(9) . . . . ?
C12 C13 C14 C9 -2.1(8) . . . . ?
C14 C9 C10 N1 -3.6(8) . . . . ?
C15 O10 C23 C24 12.5(7) . . . . ?
C15 O10 C23 C28 -170.2(5) . . . . ?
C15 C16 C17 C18 1.8(7) . . . . ?
C15 C16 C17 C21 -178.5(4) . . . . ?
C16 C15 C20 C19 1.3(7) . . . . ?
C16 C17 C18 C19 0.3(7) . . . . ?
C16 C17 C21 Eu2 69(2) . . . 2_655 ?
C16 C17 C21 O6 174.9(4) . . . . ?
C16 C17 C21 O7 -3.0(6) . . . . ?
C17 C18 C19 C20 -1.6(7) . . . . ?
C17 C18 C19 C22 173.6(4) . . . . ?
C18 C17 C21 Eu2 -111.0(19) . . . 2_655 ?
C18 C17 C21 O6 -5.4(7) . . . . ?
C18 C17 C21 O7 176.7(4) . . . . ?
C18 C19 C20 C15 0.8(7) . . . . ?
C18 C19 C22 Eu1 -131.9(7) . . . 2_645 ?
C18 C19 C22 O8 13.4(7) . . . . ?
C18 C19 C22 O9 -163.7(4) . . . . ?
C20 C15 C16 C17 -2.6(7) . . . . ?
C20 C19 C22 Eu1 43.3(10) . . . 2_645 ?
C20 C19 C22 O8 -171.4(4) . . . . ?
C20 C19 C22 O9 11.4(7) . . . . ?
C21 C17 C18 C19 -179.4(4) . . . . ?
C22 C19 C20 C15 -174.4(4) . . . . ?
C23 O10 C15 C16 -119.3(5) . . . . ?
C23 O10 C15 C20 67.3(6) . . . . ?
C23 C24 N2 C26 -1.9(9) . . . . ?
C24 C23 C28 C27 -0.1(9) . . . . ?
C24 N2 C26 C27 1.3(10) . . . . ?
N2 C26 C27 C28 -0.1(11) . . . . ?
C26 C27 C28 C23 -0.5(10) . . . . ?
C28 C23 C24 N2 1.4(9) . . . . ?
C29 O15 C37 C38 14.0(7) . . . . ?
C29 O15 C37 C42 -168.7(5) . . . . ?
C29 C30 C31 C32 -0.3(7) . . . . ?
C29 C30 C31 C35 176.2(4) . . . . ?
C30 C29 C34 C33 -0.9(8) . . . . ?
C30 C31 C32 C33 -1.4(7) . . . . ?
C30 C31 C35 Eu2 -29.4(13) . . . 2_655 ?
C30 C31 C35 O11 -144.7(4) . . . . ?
C30 C31 C35 O12 30.6(6) . . . . ?
C31 C32 C33 C34 2.0(7) . . . . ?
C31 C32 C33 C36 179.4(4) . . . . ?
C32 C31 C35 Eu2 147.0(9) . . . 2_655 ?
C32 C31 C35 O11 31.7(7) . . . . ?
C32 C31 C35 O12 -153.0(5) . . . . ?
C32 C33 C34 C29 -0.8(7) . . . . ?
C32 C33 C36 Eu1 -92.9(17) . . . 3_665 ?
C32 C33 C36 O13 -3.8(7) . . . . ?
C32 C33 C36 O14 178.5(5) . . . . ?
C34 C29 C30 C31 1.5(8) . . . . ?
C34 C33 C36 Eu1 84.6(17) . . . 3_665 ?
C34 C33 C36 O13 173.6(5) . . . . ?
C34 C33 C36 O14 -4.0(7) . . . . ?
C35 C31 C32 C33 -177.7(4) . . . . ?
C36 C33 C34 C29 -178.3(5) . . . . ?
C37 O15 C29 C30 -128.6(5) . . . . ?
C37 O15 C29 C34 56.7(7) . . . . ?
C37 C38 N3 C40 -1.8(8) . . . . ?
C38 C37 C42 C41 -2.1(8) . . . . ?
C38 N3 C40 C41 -0.7(8) . . . . ?
N3 C40 C41 C42 1.8(9) . . . . ?
C40 C41 C42 C37 -0.3(9) . . . . ?
C42 C37 C38 N3 3.2(8) . . . . ?

loop_
_platon_squeeze_void_nr
_platon_squeeze_void_average_x
_platon_squeeze_void_average_y
_platon_squeeze_void_average_z
_platon_squeeze_void_volume
_platon_squeeze_void_count_electrons
_platon_squeeze_void_content
1 0.500 0.000 1.000 256 80 '2 H2O'
2 0.000 0.500 0.500 256 80 '2 H2O'
